data_1545408
loop_
_publ_author_name
'Igarashi, Yasuhiro'
'Matsuoka, Noriaki'
'In, Yasuko'
'Kataura, Tetsushi'
'Tashiro, Etsu'
'Saiki, Ikuo'
'Sudoh, Yuri'
'Duangmal, Kannika'
'Thamchaipenet, Arinthip'

_publ_section_title
;
 Nonthmicin, a Polyether Polyketide Bearing a Halogen-Modified Tetronate
 with Neuroprotective and Antiinvasive Activity from Actinomadura sp.
;
_journal_issue 6
_journal_name_full 'Organic letters'
_journal_page_first 1406
_journal_page_last 1409
_journal_paper_doi 10.1021/acs.orglett.7b00318
_journal_volume 19
_journal_year 2017
_chemical_absolute_configuration ad
_chemical_formula_sum 'C41 H66 Na O13'
_chemical_formula_weight 789.92
_space_group_crystal_system orthorhombic
_space_group_IT_number 19
_space_group_name_Hall 'P 2ac 2ab'
_space_group_name_H-M_alt 'P 21 21 21'
_symmetry_space_group_name_Hall 'P 2ac 2ab'
_symmetry_space_group_name_H-M 'P 21 21 21'
_atom_sites_solution_hydrogens mixed
_audit_creation_method SHELXL-2014/7
_cell_angle_alpha 90
_cell_angle_beta 90
_cell_angle_gamma 90
_cell_formula_units_Z 4
_cell_length_a 8.72850(10)
_cell_length_b 11.28680(10)
_cell_length_c 42.4644(4)
_cell_measurement_reflns_used 16856
_cell_measurement_temperature 93(2)
_cell_measurement_theta_max 76.19
_cell_measurement_theta_min 4.07
_cell_volume 4183.46(7)
_computing_structure_refinement 'SHELXL-2014/7 (Sheldrick, 2014)'
_diffrn_ambient_temperature 93(2)
_diffrn_measured_fraction_theta_full 1.000
_diffrn_measured_fraction_theta_max 0.977
_diffrn_measurement_device_type 'Rigaku XtaLAB P200'
_diffrn_radiation_type CuK\a
_diffrn_radiation_wavelength 1.54184
_diffrn_reflns_av_R_equivalents 0.0317
_diffrn_reflns_av_unetI/netI 0.0423
_diffrn_reflns_Laue_measured_fraction_full 1.000
_diffrn_reflns_Laue_measured_fraction_max 0.977
_diffrn_reflns_limit_h_max 11
_diffrn_reflns_limit_h_min -9
_diffrn_reflns_limit_k_max 7
_diffrn_reflns_limit_k_min -13
_diffrn_reflns_limit_l_max 52
_diffrn_reflns_limit_l_min -53
_diffrn_reflns_number 8477
_diffrn_reflns_point_group_measured_fraction_full 1.000
_diffrn_reflns_point_group_measured_fraction_max 0.963
_diffrn_reflns_theta_full 67.684
_diffrn_reflns_theta_max 76.934
_diffrn_reflns_theta_min 4.053
_diffrn_source 'fine-focus sealed X-ray tube'
_exptl_absorpt_coefficient_mu 0.843
_exptl_absorpt_correction_T_max 1.00000
_exptl_absorpt_correction_T_min 0.90293
_exptl_absorpt_correction_type multi-scan
_exptl_absorpt_process_details
;
CrysAlisPro 1.171.39.3a (Rigaku Oxford Diffraction, 2015)
Empirical absorption correction using spherical harmonics,
 implemented in SCALE3 ABSPACK scaling algorithm.
;
_exptl_crystal_colour colourless
_exptl_crystal_density_diffrn 1.254
_exptl_crystal_description Plate
_exptl_crystal_F_000 1708
_exptl_crystal_size_max 0.320
_exptl_crystal_size_mid 0.180
_exptl_crystal_size_min 0.050
_refine_diff_density_max 0.416
_refine_diff_density_min -0.217
_refine_diff_density_rms 0.048
_refine_ls_abs_structure_details
;
 Flack x determined using 3266 quotients [(I+)-(I-)]/[(I+)+(I-)]
 (Parsons, Flack and Wagner, Acta Cryst. B69 (2013) 249-259).
;
_refine_ls_abs_structure_Flack -0.07(3)
_refine_ls_extinction_method none
_refine_ls_goodness_of_fit_ref 1.027
_refine_ls_hydrogen_treatment constr
_refine_ls_matrix_type full
_refine_ls_number_parameters 496
_refine_ls_number_reflns 8477
_refine_ls_number_restraints 0
_refine_ls_restrained_S_all 1.027
_refine_ls_R_factor_all 0.0379
_refine_ls_R_factor_gt 0.0359
_refine_ls_shift/su_max 0.001
_refine_ls_shift/su_mean 0.000
_refine_ls_structure_factor_coef Fsqd
_refine_ls_weighting_details 'w=1/[\s^2^(Fo^2^)+(0.0719P)^2^+0.4737P] where P=(Fo^2^+2Fc^2^)/3'
_refine_ls_weighting_scheme calc
_refine_ls_wR_factor_gt 0.1061
_refine_ls_wR_factor_ref 0.1082
_reflns_Friedel_coverage 0.743
_reflns_Friedel_fraction_full 0.999
_reflns_Friedel_fraction_max 0.944
_reflns_number_gt 8038
_reflns_number_total 8477
_reflns_threshold_expression 'I > 2\s(I)'
_cod_data_source_file ol7b00318_si_002.cif
_cod_data_source_block K4S16F
_cod_depositor_comments 'Adding full bibliography for 1545408.cif.'
_cod_database_code 1545408
_shelx_shelxl_version_number 2014/7
_shelx_space_group_comment
;
The symmetry employed for this shelxl refinement is uniquely defined
by the following loop, which should always be used as a source of
symmetry information in preference to the above space-group names.
They are only intended as comments.
;
_shelx_estimated_absorpt_t_min 0.774
_shelx_estimated_absorpt_t_max 0.959

loop_
_space_group_symop_operation_xyz
'x, y, z'
'-x+1/2, -y, z+1/2'
'x+1/2, -y+1/2, -z'
'-x, y+1/2, -z+1/2'

loop_
_atom_site_label
_atom_site_type_symbol
_atom_site_fract_x
_atom_site_fract_y
_atom_site_fract_z
_atom_site_U_iso_or_equiv
_atom_site_adp_type
_atom_site_occupancy
_atom_site_site_symmetry_order
_atom_site_calc_flag
_atom_site_refinement_flags_posn
_atom_site_refinement_flags_adp
Na1 Na 0.59130(11) 0.48333(8) 0.64314(2) 0.0248(2) Uani 1 1 d . .
O1 O 0.9594(2) 0.74576(16) 0.72414(4) 0.0283(4) Uani 1 1 d . .
O2 O 0.7192(2) 0.53591(15) 0.68821(4) 0.0309(4) Uani 1 1 d . .
O3 O 0.9417(3) 0.91411(16) 0.69625(4) 0.0377(5) Uani 1 1 d . .
O4 O 0.62153(18) 0.70368(13) 0.64023(3) 0.0217(3) Uani 1 1 d . .
O5 O 0.85738(18) 0.85898(12) 0.59769(3) 0.0183(3) Uani 1 1 d . .
O6 O 0.56525(18) 0.66882(13) 0.57842(3) 0.0212(3) Uani 1 1 d . .
H6O H 0.5706 0.6881 0.5991 0.032 Uiso 1 1 d R U
O7 O 0.72912(19) 0.41835(14) 0.58947(3) 0.0232(3) Uani 1 1 d . .
O8 O 0.42698(19) 0.50140(13) 0.54083(4) 0.0234(3) Uani 1 1 d . .
H8O H 0.4355 0.5618 0.5529 0.035 Uiso 1 1 d R U
O9 O 0.40456(19) 0.41434(13) 0.60495(3) 0.0213(3) Uani 1 1 d . .
O10 O 0.36079(18) 0.42283(13) 0.67031(3) 0.0211(3) Uani 1 1 d . .
O11 O 0.6336(2) 0.30848(14) 0.68584(4) 0.0249(3) Uani 1 1 d . .
H11O H 0.6778 0.3652 0.6979 0.037 Uiso 1 1 d R U
O12 O 0.6002(2) 0.34380(15) 0.75083(4) 0.0306(4) Uani 1 1 d . .
C1 C 0.9136(3) 0.5539(2) 0.74580(6) 0.0327(6) Uani 1 1 d . .
H1A H 0.9782 0.5699 0.7627 0.039 Uiso 1 1 calc R U
H1B H 0.8648 0.4808 0.7444 0.039 Uiso 1 1 calc R U
C2 C 0.8911(3) 0.6350(2) 0.72376(5) 0.0257(5) Uani 1 1 d . .
C3 C 0.7896(3) 0.6269(2) 0.69574(5) 0.0225(4) Uani 1 1 d . .
C4 C 0.8991(3) 0.8136(2) 0.69928(5) 0.0262(5) Uani 1 1 d . .
C5 C 0.7933(3) 0.74047(19) 0.68159(5) 0.0205(4) Uani 1 1 d . .
C6 C 0.7033(2) 0.77633(19) 0.65501(5) 0.0199(4) Uani 1 1 d . .
C7 C 0.7076(3) 0.90553(19) 0.64514(5) 0.0213(4) Uani 1 1 d . .
H7A H 0.7069 0.9554 0.6637 0.026 Uiso 1 1 calc R U
H7B H 0.6171 0.9238 0.6328 0.026 Uiso 1 1 calc R U
C8 C 0.8518(3) 0.93219(18) 0.62551(5) 0.0195(4) Uani 1 1 d . .
H8 H 0.9403 0.9106 0.6385 0.023 Uiso 1 1 calc R U
C9 C 0.8726(3) 1.06251(19) 0.61613(5) 0.0227(5) Uani 1 1 d . .
H9 H 0.9745 1.0695 0.6066 0.027 Uiso 1 1 calc R U
C10 C 0.7569(3) 1.09713(19) 0.59083(5) 0.0256(5) Uani 1 1 d . .
H10A H 0.7769 1.1777 0.5840 0.031 Uiso 1 1 calc R U
H10B H 0.6545 1.0947 0.5997 0.031 Uiso 1 1 calc R U
C11 C 0.7645(3) 1.01396(19) 0.56220(5) 0.0251(5) Uani 1 1 d . .
H11 H 0.6779 1.0325 0.5484 0.030 Uiso 1 1 calc R U
C12 C 0.7437(3) 0.88686(18) 0.57434(5) 0.0195(4) Uani 1 1 d . .
H12 H 0.6429 0.8821 0.5844 0.023 Uiso 1 1 calc R U
C13 C 0.7534(3) 0.78712(19) 0.54996(5) 0.0201(4) Uani 1 1 d . .
H13 H 0.8583 0.7846 0.5417 0.024 Uiso 1 1 calc R U
C14 C 0.7207(3) 0.66922(18) 0.56685(5) 0.0186(4) Uani 1 1 d . .
H14 H 0.7894 0.6640 0.5851 0.022 Uiso 1 1 calc R U
C15 C 0.7437(3) 0.55703(18) 0.54681(5) 0.0191(4) Uani 1 1 d . .
H15 H 0.6907 0.5662 0.5266 0.023 Uiso 1 1 calc R U
C16 C 0.6702(3) 0.45641(17) 0.56552(5) 0.0184(4) Uani 1 1 d . .
C17 C 0.5176(3) 0.40684(18) 0.55309(5) 0.0196(4) Uani 1 1 d . .
C18 C 0.4297(3) 0.33765(19) 0.57838(5) 0.0217(4) Uani 1 1 d . .
H18 H 0.4894 0.2683 0.5849 0.026 Uiso 1 1 calc R U
C19 C 0.2704(3) 0.2987(2) 0.56757(6) 0.0302(5) Uani 1 1 d . .
H19A H 0.2316 0.3511 0.5513 0.036 Uiso 1 1 calc R U
H19B H 0.2728 0.2184 0.5594 0.036 Uiso 1 1 calc R U
C20 C 0.1708(3) 0.3059(2) 0.59720(6) 0.0273(5) Uani 1 1 d . .
H20A H 0.1603 0.2284 0.6068 0.033 Uiso 1 1 calc R U
H20B H 0.0697 0.3359 0.5921 0.033 Uiso 1 1 calc R U
C21 C 0.2558(3) 0.3917(2) 0.61949(5) 0.0225(5) Uani 1 1 d . .
C22 C 0.2838(3) 0.33475(19) 0.65176(5) 0.0216(4) Uani 1 1 d . .
H22 H 0.1845 0.3173 0.6615 0.026 Uiso 1 1 calc R U
C23 C 0.3782(3) 0.22108(19) 0.65071(6) 0.0265(5) Uani 1 1 d . .
H23A H 0.4707 0.2348 0.6386 0.032 Uiso 1 1 calc R U
H23B H 0.3197 0.1596 0.6402 0.032 Uiso 1 1 calc R U
C24 C 0.4218(3) 0.17901(19) 0.68394(5) 0.0263(5) Uani 1 1 d . .
H24A H 0.3307 0.1520 0.6949 0.032 Uiso 1 1 calc R U
H24B H 0.4923 0.1128 0.6824 0.032 Uiso 1 1 calc R U
C25 C 0.4966(3) 0.2792(2) 0.70269(5) 0.0234(5) Uani 1 1 d . .
C26 C 0.3917(3) 0.38855(19) 0.70253(5) 0.0213(4) Uani 1 1 d . .
H26 H 0.4497 0.4535 0.7122 0.026 Uiso 1 1 calc R U
C27 C 0.2442(3) 0.3751(2) 0.72147(6) 0.0303(5) Uani 1 1 d . .
H27A H 0.2687 0.3524 0.7427 0.045 Uiso 1 1 calc R U
H27B H 0.1901 0.4491 0.7217 0.045 Uiso 1 1 calc R U
H27C H 0.1811 0.3153 0.7120 0.045 Uiso 1 1 calc R U
C28 C 0.8693(3) 1.1458(2) 0.64446(6) 0.0306(5) Uani 1 1 d . .
H28A H 0.9438 1.1204 0.6597 0.046 Uiso 1 1 calc R U
H28B H 0.8928 1.2249 0.6377 0.046 Uiso 1 1 calc R U
H28C H 0.7692 1.1444 0.6538 0.046 Uiso 1 1 calc R U
C29 C 0.9123(4) 1.0319(2) 0.54343(6) 0.0318(6) Uani 1 1 d . .
H29A H 0.9186 1.1128 0.5365 0.048 Uiso 1 1 calc R U
H29B H 0.9988 1.0139 0.5565 0.048 Uiso 1 1 calc R U
H29C H 0.9121 0.9804 0.5254 0.048 Uiso 1 1 calc R U
C30 C 0.6440(3) 0.8095(2) 0.52233(6) 0.0308(5) Uani 1 1 d . .
H30A H 0.6523 0.7459 0.5074 0.046 Uiso 1 1 calc R U
H30B H 0.5407 0.8138 0.5300 0.046 Uiso 1 1 calc R U
H30C H 0.6704 0.8829 0.5123 0.046 Uiso 1 1 calc R U
C31 C 0.9151(3) 0.5339(2) 0.54093(5) 0.0243(5) Uani 1 1 d . .
H31A H 0.9615 0.6053 0.5325 0.029 Uiso 1 1 calc R U
H31B H 0.9645 0.5165 0.5609 0.029 Uiso 1 1 calc R U
C32 C 0.9443(3) 0.4317(2) 0.51817(6) 0.0302(5) Uani 1 1 d . .
H32A H 1.0527 0.4214 0.5154 0.045 Uiso 1 1 calc R U
H32B H 0.9008 0.3603 0.5266 0.045 Uiso 1 1 calc R U
H32C H 0.8978 0.4492 0.4982 0.045 Uiso 1 1 calc R U
C33 C 0.5540(3) 0.3234(2) 0.52571(5) 0.0244(5) Uani 1 1 d . .
H33A H 0.6151 0.2585 0.5332 0.037 Uiso 1 1 calc R U
H33B H 0.4602 0.2935 0.5170 0.037 Uiso 1 1 calc R U
H33C H 0.6094 0.3658 0.5098 0.037 Uiso 1 1 calc R U
C34 C 0.1789(3) 0.5131(2) 0.62194(6) 0.0275(5) Uani 1 1 d . .
H34A H 0.2496 0.5674 0.6321 0.033 Uiso 1 1 calc R U
H34B H 0.1605 0.5426 0.6008 0.033 Uiso 1 1 calc R U
C35 C 0.0288(3) 0.5151(2) 0.63990(7) 0.0362(6) Uani 1 1 d . .
H35A H -0.0109 0.5944 0.6402 0.054 Uiso 1 1 calc R U
H35B H -0.0435 0.4637 0.6297 0.054 Uiso 1 1 calc R U
H35C H 0.0457 0.4885 0.6611 0.054 Uiso 1 1 calc R U
C36 C 0.5377(3) 0.2401(2) 0.73628(5) 0.0275(5) Uani 1 1 d . .
H36 H 0.4439 0.2171 0.7474 0.033 Uiso 1 1 calc R U
C37 C 0.6510(4) 0.1375(2) 0.73718(7) 0.0422(7) Uani 1 1 d . .
H37A H 0.6061 0.0694 0.7273 0.063 Uiso 1 1 calc R U
H37B H 0.7427 0.1594 0.7262 0.063 Uiso 1 1 calc R U
H37C H 0.6755 0.1191 0.7587 0.063 Uiso 1 1 calc R U
C38 C 0.6225(4) 0.3348(3) 0.78389(6) 0.0366(6) Uani 1 1 d . .
H38A H 0.6645 0.4077 0.7917 0.055 Uiso 1 1 calc R U
H38B H 0.5260 0.3197 0.7940 0.055 Uiso 1 1 calc R U
H38C H 0.6920 0.2710 0.7883 0.055 Uiso 1 1 calc R U
O1A O 0.3215(4) 0.9983(2) 0.58857(7) 0.0679(7) Uani 1 1 d . .
C1A C 0.2749(3) 0.8981(3) 0.59495(9) 0.0445(7) Uani 1 1 d . .
C2A C 0.2261(4) 0.8149(3) 0.56935(9) 0.0516(8) Uani 1 1 d . .
C3A C 0.2669(4) 0.8539(3) 0.62859(9) 0.0493(8) Uani 1 1 d . .

loop_
_atom_site_aniso_label
_atom_site_aniso_U_11
_atom_site_aniso_U_22
_atom_site_aniso_U_33
_atom_site_aniso_U_23
_atom_site_aniso_U_13
_atom_site_aniso_U_12
Na1 0.0258(5) 0.0257(4) 0.0229(4) 0.0019(3) -0.0008(4) -0.0045(4)
O1 0.0303(9) 0.0333(9) 0.0213(8) 0.0006(7) -0.0044(7) -0.0043(7)
O2 0.0354(10) 0.0273(9) 0.0302(9) 0.0098(7) -0.0082(7) -0.0089(7)
O3 0.0565(13) 0.0285(9) 0.0282(9) -0.0016(7) -0.0105(9) -0.0128(9)
O4 0.0214(8) 0.0247(7) 0.0191(7) 0.0008(6) -0.0004(6) -0.0020(6)
O5 0.0217(8) 0.0166(7) 0.0166(6) -0.0017(5) 0.0005(6) 0.0022(6)
O6 0.0218(8) 0.0208(7) 0.0209(7) -0.0034(6) 0.0020(6) 0.0000(6)
O7 0.0274(8) 0.0212(7) 0.0210(7) 0.0041(6) -0.0044(6) 0.0011(6)
O8 0.0287(8) 0.0184(7) 0.0232(7) 0.0001(6) -0.0073(6) 0.0035(6)
O9 0.0225(8) 0.0215(7) 0.0198(7) -0.0019(6) -0.0001(6) -0.0048(6)
O10 0.0255(8) 0.0166(7) 0.0213(7) -0.0014(6) 0.0002(6) -0.0019(6)
O11 0.0270(9) 0.0227(8) 0.0250(8) 0.0015(6) 0.0061(7) 0.0016(7)
O12 0.0416(10) 0.0278(8) 0.0224(8) 0.0016(6) -0.0023(7) -0.0029(8)
C1 0.0316(13) 0.0398(14) 0.0267(12) 0.0063(10) -0.0030(10) 0.0067(11)
C2 0.0249(12) 0.0305(11) 0.0218(10) 0.0034(9) 0.0017(9) 0.0030(10)
C3 0.0204(11) 0.0268(11) 0.0204(10) 0.0033(8) 0.0021(8) 0.0013(9)
C4 0.0312(13) 0.0295(12) 0.0181(10) -0.0009(9) 0.0002(9) -0.0004(10)
C5 0.0222(11) 0.0220(10) 0.0174(9) -0.0006(8) 0.0022(8) 0.0002(9)
C6 0.0175(10) 0.0241(11) 0.0182(9) -0.0007(8) 0.0038(8) 0.0004(8)
C7 0.0232(11) 0.0204(10) 0.0203(10) -0.0012(8) 0.0033(8) 0.0030(8)
C8 0.0229(11) 0.0170(9) 0.0185(9) -0.0042(8) 0.0023(8) 0.0010(8)
C9 0.0250(11) 0.0160(10) 0.0270(11) -0.0024(8) 0.0064(9) -0.0018(9)
C10 0.0323(13) 0.0148(10) 0.0297(11) 0.0009(9) 0.0043(10) 0.0039(9)
C11 0.0343(13) 0.0162(10) 0.0248(11) 0.0025(9) -0.0025(9) 0.0016(9)
C12 0.0233(11) 0.0160(9) 0.0193(9) 0.0020(8) -0.0005(8) 0.0031(8)
C13 0.0252(11) 0.0169(9) 0.0181(9) 0.0011(8) -0.0010(8) 0.0012(8)
C14 0.0214(11) 0.0174(10) 0.0169(9) -0.0002(8) -0.0002(8) 0.0000(8)
C15 0.0230(11) 0.0169(9) 0.0175(9) 0.0002(8) -0.0014(8) 0.0007(8)
C16 0.0243(11) 0.0142(9) 0.0167(9) -0.0026(7) 0.0006(8) 0.0023(8)
C17 0.0244(11) 0.0165(9) 0.0180(9) 0.0009(8) -0.0034(8) 0.0015(8)
C18 0.0276(12) 0.0154(9) 0.0221(10) -0.0010(8) -0.0002(9) -0.0024(8)
C19 0.0331(13) 0.0292(12) 0.0283(12) -0.0065(9) -0.0014(10) -0.0081(10)
C20 0.0238(12) 0.0258(11) 0.0324(12) -0.0034(10) -0.0037(10) -0.0045(9)
C21 0.0213(11) 0.0210(11) 0.0254(10) -0.0006(9) 0.0001(9) -0.0032(9)
C22 0.0231(11) 0.0175(10) 0.0241(10) -0.0024(8) 0.0017(9) -0.0021(8)
C23 0.0374(13) 0.0155(9) 0.0266(11) -0.0020(8) 0.0038(10) 0.0002(9)
C24 0.0360(13) 0.0163(10) 0.0265(11) 0.0010(8) 0.0042(10) -0.0008(9)
C25 0.0289(12) 0.0192(10) 0.0220(10) 0.0011(8) 0.0037(9) -0.0003(9)
C26 0.0256(11) 0.0190(9) 0.0192(9) -0.0014(8) 0.0032(8) -0.0011(9)
C27 0.0291(13) 0.0327(12) 0.0291(11) -0.0070(10) 0.0081(10) -0.0033(10)
C28 0.0395(14) 0.0209(11) 0.0314(12) -0.0059(9) 0.0078(11) -0.0033(10)
C29 0.0502(16) 0.0197(10) 0.0255(11) 0.0038(9) 0.0075(11) -0.0044(10)
C30 0.0465(15) 0.0225(11) 0.0235(11) 0.0039(9) -0.0104(11) 0.0000(10)
C31 0.0267(12) 0.0207(10) 0.0257(11) -0.0017(9) 0.0058(9) 0.0004(9)
C32 0.0350(14) 0.0262(12) 0.0294(11) -0.0040(10) 0.0065(10) 0.0055(10)
C33 0.0335(13) 0.0200(10) 0.0196(10) -0.0037(8) -0.0040(9) 0.0003(9)
C34 0.0274(12) 0.0218(11) 0.0333(12) -0.0026(9) -0.0064(10) 0.0015(10)
C35 0.0301(13) 0.0337(13) 0.0448(15) -0.0101(12) -0.0046(12) 0.0071(11)
C36 0.0355(13) 0.0226(11) 0.0243(11) 0.0027(9) 0.0024(10) -0.0022(10)
C37 0.061(2) 0.0298(13) 0.0361(14) 0.0076(11) -0.0029(13) 0.0136(13)
C38 0.0403(15) 0.0444(14) 0.0252(12) 0.0014(11) -0.0021(11) 0.0011(12)
O1A 0.0794(19) 0.0390(12) 0.0852(18) -0.0041(13) -0.0093(15) -0.0107(13)
C1A 0.0295(14) 0.0311(13) 0.073(2) -0.0093(14) -0.0071(14) 0.0051(11)
C2A 0.0329(16) 0.0442(17) 0.078(2) -0.0221(16) -0.0094(15) 0.0087(13)
C3A 0.0345(16) 0.0438(16) 0.070(2) -0.0048(15) -0.0024(15) 0.0095(13)

loop_
_atom_type_symbol
_atom_type_description
_atom_type_scat_dispersion_real
_atom_type_scat_dispersion_imag
_atom_type_scat_source
C C 0.0181 0.0091 'International Tables Vol C Tables 4.2.6.8 and 6.1.1.4'
H H 0.0000 0.0000 'International Tables Vol C Tables 4.2.6.8 and 6.1.1.4'
O O 0.0492 0.0322 'International Tables Vol C Tables 4.2.6.8 and 6.1.1.4'
Na Na 0.1353 0.1239 'International Tables Vol C Tables 4.2.6.8 and 6.1.1.4'

loop_
_geom_angle_atom_site_label_1
_geom_angle_atom_site_label_2
_geom_angle_atom_site_label_3
_geom_angle
O2 Na1 O10 94.58(7)
O2 Na1 O9 165.27(7)
O10 Na1 O9 70.70(6)
O2 Na1 O4 74.51(6)
O10 Na1 O4 113.06(6)
O9 Na1 O4 110.88(6)
O2 Na1 O7 124.20(7)
O10 Na1 O7 134.61(6)
O9 Na1 O7 69.24(6)
O4 Na1 O7 100.52(6)
O2 Na1 O11 64.09(6)
O10 Na1 O11 65.65(6)
O9 Na1 O11 107.78(6)
O4 Na1 O11 138.00(6)
O7 Na1 O11 108.01(6)
C2 O1 C4 108.74(18)
C3 O2 Na1 132.16(15)
C6 O4 Na1 133.17(14)
C12 O5 C8 114.58(16)
C14 O6 H6O 106.3
C16 O7 Na1 115.09(14)
C17 O8 H8O 109.1
C18 O9 C21 111.21(16)
C18 O9 Na1 127.91(14)
C21 O9 Na1 111.77(12)
C22 O10 C26 114.90(16)
C22 O10 Na1 108.87(12)
C26 O10 Na1 111.81(13)
C25 O11 Na1 112.90(13)
C25 O11 H11O 103.6
Na1 O11 H11O 85.6
C38 O12 C36 114.85(19)
C2 C1 H1A 120.0
C2 C1 H1B 120.0
H1A C1 H1B 120.0
C1 C2 O1 123.5(2)
C1 C2 C3 127.7(2)
O1 C2 C3 108.74(19)
O2 C3 C5 130.7(2)
O2 C3 C2 123.6(2)
C5 C3 C2 105.7(2)
O3 C4 O1 118.6(2)
O3 C4 C5 132.8(2)
O1 C4 C5 108.53(19)
C3 C5 C6 125.2(2)
C3 C5 C4 108.08(19)
C6 C5 C4 126.7(2)
O4 C6 C5 121.4(2)
O4 C6 C7 120.26(19)
C5 C6 C7 118.35(19)
C6 C7 C8 110.97(18)
C6 C7 H7A 109.4
C8 C7 H7A 109.4
C6 C7 H7B 109.4
C8 C7 H7B 109.4
H7A C7 H7B 108.0
O5 C8 C9 109.41(16)
O5 C8 C7 111.06(17)
C9 C8 C7 115.13(18)
O5 C8 H8 106.9
C9 C8 H8 106.9
C7 C8 H8 106.9
C10 C9 C28 112.6(2)
C10 C9 C8 110.49(19)
C28 C9 C8 112.54(18)
C10 C9 H9 106.9
C28 C9 H9 106.9
C8 C9 H9 106.9
C9 C10 C11 111.82(18)
C9 C10 H10A 109.3
C11 C10 H10A 109.3
C9 C10 H10B 109.3
C11 C10 H10B 109.3
H10A C10 H10B 107.9
C29 C11 C12 113.5(2)
C29 C11 C10 111.6(2)
C12 C11 C10 107.44(17)
C29 C11 H11 108.0
C12 C11 H11 108.0
C10 C11 H11 108.0
O5 C12 C13 105.47(16)
O5 C12 C11 110.74(18)
C13 C12 C11 116.94(17)
O5 C12 H12 107.8
C13 C12 H12 107.8
C11 C12 H12 107.8
C12 C13 C30 111.17(18)
C12 C13 C14 108.08(16)
C30 C13 C14 112.54(19)
C12 C13 H13 108.3
C30 C13 H13 108.3
C14 C13 H13 108.3
O6 C14 C13 109.63(18)
O6 C14 C15 107.98(17)
C13 C14 C15 115.45(17)
O6 C14 H14 107.8
C13 C14 H14 107.8
C15 C14 H14 107.8
C16 C15 C31 111.55(18)
C16 C15 C14 105.61(16)
C31 C15 C14 110.86(18)
C16 C15 H15 109.6
C31 C15 H15 109.6
C14 C15 H15 109.6
O7 C16 C15 121.2(2)
O7 C16 C17 121.60(19)
C15 C16 C17 117.14(17)
O8 C17 C33 107.35(17)
O8 C17 C18 111.03(18)
C33 C17 C18 108.81(17)
O8 C17 C16 109.46(17)
C33 C17 C16 107.79(18)
C18 C17 C16 112.23(17)
O9 C18 C19 105.65(19)
O9 C18 C17 108.61(17)
C19 C18 C17 113.04(19)
O9 C18 H18 109.8
C19 C18 H18 109.8
C17 C18 H18 109.8
C20 C19 C18 104.72(19)
C20 C19 H19A 110.8
C18 C19 H19A 110.8
C20 C19 H19B 110.8
C18 C19 H19B 110.8
H19A C19 H19B 108.9
C19 C20 C21 105.33(19)
C19 C20 H20A 110.7
C21 C20 H20A 110.7
C19 C20 H20B 110.7
C21 C20 H20B 110.7
H20A C20 H20B 108.8
O9 C21 C34 105.22(18)
O9 C21 C22 108.02(18)
C34 C21 C22 112.63(18)
O9 C21 C20 106.12(18)
C34 C21 C20 113.17(19)
C22 C21 C20 111.15(18)
O10 C22 C23 110.20(18)
O10 C22 C21 105.94(17)
C23 C22 C21 114.37(18)
O10 C22 H22 108.7
C23 C22 H22 108.7
C21 C22 H22 108.7
C22 C23 C24 111.51(18)
C22 C23 H23A 109.3
C24 C23 H23A 109.3
C22 C23 H23B 109.3
C24 C23 H23B 109.3
H23A C23 H23B 108.0
C25 C24 C23 110.80(18)
C25 C24 H24A 109.5
C23 C24 H24A 109.5
C25 C24 H24B 109.5
C23 C24 H24B 109.5
H24A C24 H24B 108.1
O11 C25 C24 105.47(18)
O11 C25 C26 108.08(17)
C24 C25 C26 109.70(19)
O11 C25 C36 109.6(2)
C24 C25 C36 111.76(19)
C26 C25 C36 111.99(19)
O10 C26 C27 111.58(19)
O10 C26 C25 109.28(17)
C27 C26 C25 114.87(19)
O10 C26 H26 106.9
C27 C26 H26 106.9
C25 C26 H26 106.9
C26 C27 H27A 109.5
C26 C27 H27B 109.5
H27A C27 H27B 109.5
C26 C27 H27C 109.5
H27A C27 H27C 109.5
H27B C27 H27C 109.5
C9 C28 H28A 109.5
C9 C28 H28B 109.5
H28A C28 H28B 109.5
C9 C28 H28C 109.5
H28A C28 H28C 109.5
H28B C28 H28C 109.5
C11 C29 H29A 109.5
C11 C29 H29B 109.5
H29A C29 H29B 109.5
C11 C29 H29C 109.5
H29A C29 H29C 109.5
H29B C29 H29C 109.5
C13 C30 H30A 109.5
C13 C30 H30B 109.5
H30A C30 H30B 109.5
C13 C30 H30C 109.5
H30A C30 H30C 109.5
H30B C30 H30C 109.5
C32 C31 C15 113.1(2)
C32 C31 H31A 109.0
C15 C31 H31A 109.0
C32 C31 H31B 109.0
C15 C31 H31B 109.0
H31A C31 H31B 107.8
C31 C32 H32A 109.5
C31 C32 H32B 109.5
H32A C32 H32B 109.5
C31 C32 H32C 109.5
H32A C32 H32C 109.5
H32B C32 H32C 109.5
C17 C33 H33A 109.5
C17 C33 H33B 109.5
H33A C33 H33B 109.5
C17 C33 H33C 109.5
H33A C33 H33C 109.5
H33B C33 H33C 109.5
C35 C34 C21 115.3(2)
C35 C34 H34A 108.5
C21 C34 H34A 108.5
C35 C34 H34B 108.5
C21 C34 H34B 108.5
H34A C34 H34B 107.5
C34 C35 H35A 109.5
C34 C35 H35B 109.5
H35A C35 H35B 109.5
C34 C35 H35C 109.5
H35A C35 H35C 109.5
H35B C35 H35C 109.5
O12 C36 C37 111.3(2)
O12 C36 C25 104.78(18)
C37 C36 C25 113.2(2)
O12 C36 H36 109.1
C37 C36 H36 109.1
C25 C36 H36 109.1
C36 C37 H37A 109.5
C36 C37 H37B 109.5
H37A C37 H37B 109.5
C36 C37 H37C 109.5
H37A C37 H37C 109.5
H37B C37 H37C 109.5
O12 C38 H38A 109.5
O12 C38 H38B 109.5
H38A C38 H38B 109.5
O12 C38 H38C 109.5
H38A C38 H38C 109.5
H38B C38 H38C 109.5
O1A C1A C2A 120.6(3)
O1A C1A C3A 121.7(3)
C2A C1A C3A 117.7(3)

loop_
_geom_bond_atom_site_label_1
_geom_bond_atom_site_label_2
_geom_bond_distance
Na1 O2 2.2938(19)
Na1 O10 2.4178(18)
Na1 O9 2.4274(17)
Na1 O4 2.5041(17)
Na1 O7 2.6793(18)
Na1 O11 2.7054(18)
O1 C2 1.386(3)
O1 C4 1.406(3)
O2 C3 1.239(3)
O3 C4 1.201(3)
O4 C6 1.255(3)
O5 C12 1.438(3)
O5 C8 1.443(2)
O6 C14 1.443(3)
O6 H6O 0.9077
O7 C16 1.218(3)
O8 C17 1.427(3)
O8 H8O 0.8570
O9 C18 1.439(3)
O9 C21 1.460(3)
O10 C22 1.436(3)
O10 C26 1.447(2)
O11 C25 1.432(3)
O11 H11O 0.9067
O12 C38 1.421(3)
O12 C36 1.431(3)
C1 C2 1.324(3)
C1 H1A 0.9300
C1 H1B 0.9300
C2 C3 1.486(3)
C3 C5 1.416(3)
C4 C5 1.448(3)
C5 C6 1.434(3)
C6 C7 1.518(3)
C7 C8 1.539(3)
C7 H7A 0.9700
C7 H7B 0.9700
C8 C9 1.535(3)
C8 H8 0.9800
C9 C10 1.525(3)
C9 C28 1.527(3)
C9 H9 0.9800
C10 C11 1.538(3)
C10 H10A 0.9700
C10 H10B 0.9700
C11 C29 1.529(4)
C11 C12 1.535(3)
C11 H11 0.9800
C12 C13 1.532(3)
C12 H12 0.9800
C13 C30 1.534(3)
C13 C14 1.538(3)
C13 H13 0.9800
C14 C15 1.539(3)
C14 H14 0.9800
C15 C16 1.528(3)
C15 C31 1.539(3)
C15 H15 0.9800
C16 C17 1.537(3)
C17 C33 1.530(3)
C17 C18 1.534(3)
C18 C19 1.529(3)
C18 H18 0.9800
C19 C20 1.531(4)
C19 H19A 0.9700
C19 H19B 0.9700
C20 C21 1.544(3)
C20 H20A 0.9700
C20 H20B 0.9700
C21 C34 1.529(3)
C21 C22 1.533(3)
C22 C23 1.526(3)
C22 H22 0.9800
C23 C24 1.537(3)
C23 H23A 0.9700
C23 H23B 0.9700
C24 C25 1.530(3)
C24 H24A 0.9700
C24 H24B 0.9700
C25 C26 1.536(3)
C25 C36 1.536(3)
C26 C27 1.525(3)
C26 H26 0.9800
C27 H27A 0.9600
C27 H27B 0.9600
C27 H27C 0.9600
C28 H28A 0.9600
C28 H28B 0.9600
C28 H28C 0.9600
C29 H29A 0.9600
C29 H29B 0.9600
C29 H29C 0.9600
C30 H30A 0.9600
C30 H30B 0.9600
C30 H30C 0.9600
C31 C32 1.526(3)
C31 H31A 0.9700
C31 H31B 0.9700
C32 H32A 0.9600
C32 H32B 0.9600
C32 H32C 0.9600
C33 H33A 0.9600
C33 H33B 0.9600
C33 H33C 0.9600
C34 C35 1.516(4)
C34 H34A 0.9700
C34 H34B 0.9700
C35 H35A 0.9600
C35 H35B 0.9600
C35 H35C 0.9600
C36 C37 1.523(4)
C36 H36 0.9800
C37 H37A 0.9600
C37 H37B 0.9600
C37 H37C 0.9600
C38 H38A 0.9600
C38 H38B 0.9600
C38 H38C 0.9600
O1A C1A 1.231(4)
C1A C2A 1.499(4)
C1A C3A 1.514(5)

loop_
_geom_torsion_atom_site_label_1
_geom_torsion_atom_site_label_2
_geom_torsion_atom_site_label_3
_geom_torsion_atom_site_label_4
_geom_torsion
C4 O1 C2 C1 -174.0(2)
C4 O1 C2 C3 4.5(2)
Na1 O2 C3 C5 13.4(4)
Na1 O2 C3 C2 -167.42(17)
C1 C2 C3 O2 -5.5(4)
O1 C2 C3 O2 176.1(2)
C1 C2 C3 C5 173.8(3)
O1 C2 C3 C5 -4.6(2)
C2 O1 C4 O3 178.1(2)
C2 O1 C4 C5 -2.7(3)
O2 C3 C5 C6 4.0(4)
C2 C3 C5 C6 -175.3(2)
O2 C3 C5 C4 -177.9(2)
C2 C3 C5 C4 2.8(2)
O3 C4 C5 C3 178.8(3)
O1 C4 C5 C3 -0.2(3)
O3 C4 C5 C6 -3.1(4)
O1 C4 C5 C6 177.9(2)
Na1 O4 C6 C5 -7.2(3)
Na1 O4 C6 C7 173.38(14)
C3 C5 C6 O4 -6.4(3)
C4 C5 C6 O4 175.8(2)
C3 C5 C6 C7 173.0(2)
C4 C5 C6 C7 -4.7(3)
O4 C6 C7 C8 -100.1(2)
C5 C6 C7 C8 80.4(2)
C12 O5 C8 C9 -58.7(2)
C12 O5 C8 C7 69.5(2)
C6 C7 C8 O5 58.8(2)
C6 C7 C8 C9 -176.22(18)
O5 C8 C9 C10 53.6(2)
C7 C8 C9 C10 -72.3(2)
O5 C8 C9 C28 -179.5(2)
C7 C8 C9 C28 54.6(3)
C28 C9 C10 C11 178.67(19)
C8 C9 C10 C11 -54.5(2)
C9 C10 C11 C29 -70.1(2)
C9 C10 C11 C12 55.0(3)
C8 O5 C12 C13 -170.91(16)
C8 O5 C12 C11 61.7(2)
C29 C11 C12 O5 67.0(2)
C10 C11 C12 O5 -56.9(2)
C29 C11 C12 C13 -53.8(3)
C10 C11 C12 C13 -177.7(2)
O5 C12 C13 C30 -176.54(18)
C11 C12 C13 C30 -53.0(3)
O5 C12 C13 C14 59.5(2)
C11 C12 C13 C14 -177.0(2)
C12 C13 C14 O6 64.6(2)
C30 C13 C14 O6 -58.6(2)
C12 C13 C14 C15 -173.24(19)
C30 C13 C14 C15 63.6(3)
O6 C14 C15 C16 -44.1(2)
C13 C14 C15 C16 -167.17(19)
O6 C14 C15 C31 -165.07(17)
C13 C14 C15 C31 71.9(2)
Na1 O7 C16 C15 105.57(19)
Na1 O7 C16 C17 -73.5(2)
C31 C15 C16 O7 48.6(3)
C14 C15 C16 O7 -71.9(3)
C31 C15 C16 C17 -132.28(19)
C14 C15 C16 C17 107.2(2)
O7 C16 C17 O8 141.5(2)
C15 C16 C17 O8 -37.6(2)
O7 C16 C17 C33 -102.1(2)
C15 C16 C17 C33 78.8(2)
O7 C16 C17 C18 17.7(3)
C15 C16 C17 C18 -161.37(18)
C21 O9 C18 C19 22.4(2)
Na1 O9 C18 C19 166.19(14)
C21 O9 C18 C17 143.97(18)
Na1 O9 C18 C17 -72.3(2)
O8 C17 C18 O9 -65.8(2)
C33 C17 C18 O9 176.27(18)
C16 C17 C18 O9 57.1(2)
O8 C17 C18 C19 51.1(2)
C33 C17 C18 C19 -66.8(2)
C16 C17 C18 C19 173.97(18)
O9 C18 C19 C20 -26.8(2)
C17 C18 C19 C20 -145.4(2)
C18 C19 C20 C21 21.4(2)
C18 O9 C21 C34 -128.85(18)
Na1 O9 C21 C34 81.29(17)
C18 O9 C21 C22 110.63(18)
Na1 O9 C21 C22 -39.23(19)
C18 O9 C21 C20 -8.6(2)
Na1 O9 C21 C20 -158.50(14)
C19 C20 C21 O9 -8.6(2)
C19 C20 C21 C34 106.3(2)
C19 C20 C21 C22 -125.8(2)
C26 O10 C22 C23 -58.6(2)
Na1 O10 C22 C23 67.64(18)
C26 O10 C22 C21 177.17(17)
Na1 O10 C22 C21 -56.57(18)
O9 C21 C22 O10 64.7(2)
C34 C21 C22 O10 -51.0(2)
C20 C21 C22 O10 -179.24(18)
O9 C21 C22 C23 -56.9(2)
C34 C21 C22 C23 -172.6(2)
C20 C21 C22 C23 59.2(3)
O10 C22 C23 C24 52.4(2)
C21 C22 C23 C24 171.6(2)
C22 C23 C24 C25 -51.9(3)
Na1 O11 C25 C24 91.84(17)
Na1 O11 C25 C26 -25.4(2)
Na1 O11 C25 C36 -147.72(14)
C23 C24 C25 O11 -62.4(2)
C23 C24 C25 C26 53.8(3)
C23 C24 C25 C36 178.7(2)
C22 O10 C26 C27 -67.0(2)
Na1 O10 C26 C27 168.27(14)
C22 O10 C26 C25 61.1(2)
Na1 O10 C26 C25 -63.60(18)
O11 C25 C26 O10 57.6(2)
C24 C25 C26 O10 -56.9(2)
C36 C25 C26 O10 178.39(19)
O11 C25 C26 C27 -176.12(19)
C24 C25 C26 C27 69.4(2)
C36 C25 C26 C27 -55.3(3)
C16 C15 C31 C32 69.0(2)
C14 C15 C31 C32 -173.61(18)
O9 C21 C34 C35 -173.18(19)
C22 C21 C34 C35 -55.7(3)
C20 C21 C34 C35 71.4(3)
C38 O12 C36 C37 -67.7(3)
C38 O12 C36 C25 169.6(2)
O11 C25 C36 O12 65.6(2)
C24 C25 C36 O12 -177.9(2)
C26 C25 C36 O12 -54.3(3)
O11 C25 C36 C37 -55.9(3)
C24 C25 C36 C37 60.7(3)
C26 C25 C36 C37 -175.8(2)
